data_4074876
loop_
_publ_author_name
'Choukroun, Robert'
'Lorber, Christian'
'Vendier, Laure'
'Lepetit, Christine'

_publ_section_title
;
 Vanadocene-Mediated Ionization of Water in the Aqua Species
 [H2O&#x00B7;B(C6F5)3]:&#x00A0; Structural Characterization of the Hydride
 and Hydroxide Complexes [Cp2V(\m-H)B(C6F5)3] and [Cp2V(\m-OH)B(C6F5)3]
;
_journal_issue 7
_journal_name_full Organometallics
_journal_page_first 1551
_journal_paper_doi 10.1021/om050965x
_journal_volume 25
_journal_year 2006
_chemical_compound_source 'synthesis as described'
_chemical_formula_moiety 'C28 H11 B F15 O V'
_chemical_formula_sum 'C28 H11 B F15 O V'
_chemical_formula_weight 710.12
_chemical_name_systematic
;
 ?
;
_space_group_IT_number 14
_symmetry_cell_setting monoclinic
_symmetry_Int_Tables_number 14
_symmetry_space_group_name_Hall '-P 2yn'
_symmetry_space_group_name_H-M 'P 1 21/n 1'
_atom_sites_solution_hydrogens geom
_atom_sites_solution_primary direct
_atom_sites_solution_secondary difmap
_cell_angle_alpha 90
_cell_angle_beta 103.225(6)
_cell_angle_gamma 90
_cell_formula_units_Z 4
_cell_length_a 11.9753(9)
_cell_length_b 17.2725(13)
_cell_length_c 12.4722(9)
_cell_measurement_reflns_used 6500
_cell_measurement_temperature 180
_cell_measurement_theta_max 32.2212
_cell_measurement_theta_min 3.1707
_cell_measurement_wavelength 0.71073
_cell_volume 2511.4(3)
_computing_cell_refinement 'CrysAlis RED, Oxford Diffraction Ltd.'
_computing_data_collection 'CrysAlis CCD, Oxford Diffraction Ltd.'
_computing_data_reduction 'CrysAlis RED, Oxford Diffraction Ltd.'
_computing_molecular_graphics 'Ortep-3 for Windows (Farrugia, 1997)'
_computing_publication_material 'WinGX publication routines (Farrugia, 1999)'
_computing_structure_refinement 'SHELXL-97 (Sheldrick, 1997)'
_computing_structure_solution 'SIR92 (Giacovazzo et al, 1993)'
_diffrn_ambient_temperature 180
_diffrn_measured_fraction_theta_full 0.998
_diffrn_measured_fraction_theta_max 0.999
_diffrn_measurement_device_type 'Oxford-Diffraction XCALIBUR'
_diffrn_measurement_method \w-\f
_diffrn_radiation_monochromator graphite
_diffrn_radiation_source 'fine-focus sealed tube'
_diffrn_radiation_type MoK\a
_diffrn_radiation_wavelength 0.71073
_diffrn_reflns_av_R_equivalents 0.0342
_diffrn_reflns_av_unetI/netI 0.0515
_diffrn_reflns_limit_h_max 14
_diffrn_reflns_limit_h_min -14
_diffrn_reflns_limit_k_max 21
_diffrn_reflns_limit_k_min -21
_diffrn_reflns_limit_l_max 10
_diffrn_reflns_limit_l_min -15
_diffrn_reflns_number 18345
_diffrn_reflns_theta_full 26.31
_diffrn_reflns_theta_max 26.31
_diffrn_reflns_theta_min 3.17
_diffrn_standards_decay_% 0
_diffrn_standards_interval_count 0
_diffrn_standards_interval_time 0
_diffrn_standards_number 0
_exptl_absorpt_coefficient_mu 0.532
_exptl_absorpt_correction_T_max 0.933
_exptl_absorpt_correction_T_min 0.857
_exptl_absorpt_correction_type refdelf
_exptl_absorpt_process_details
;
(See: Walker, N. & Stuart, D. (1983) Acta Cryst. A39, 158-166)
;
_exptl_crystal_colour 'dark red'
_exptl_crystal_density_diffrn 1.878
_exptl_crystal_density_method 'not measured'
_exptl_crystal_description block
_exptl_crystal_F_000 1400
_exptl_crystal_size_max 0.3
_exptl_crystal_size_mid 0.2
_exptl_crystal_size_min 0.12
_refine_diff_density_max 0.254
_refine_diff_density_min -0.231
_refine_diff_density_rms 0.05
_refine_ls_extinction_method none
_refine_ls_goodness_of_fit_ref 0.907
_refine_ls_hydrogen_treatment mixed
_refine_ls_matrix_type full
_refine_ls_number_parameters 419
_refine_ls_number_reflns 5126
_refine_ls_number_restraints 0
_refine_ls_restrained_S_all 0.907
_refine_ls_R_factor_all 0.0575
_refine_ls_R_factor_gt 0.0318
_refine_ls_shift/su_max 0.001
_refine_ls_shift/su_mean 0
_refine_ls_structure_factor_coef Fsqd
_refine_ls_weighting_details 'calc w=1/[\s^2^(Fo^2^)+(0.0287P)^2^+0.0000P] where P=(Fo^2^+2Fc^2^)/3'
_refine_ls_weighting_scheme calc
_refine_ls_wR_factor_gt 0.0582
_refine_ls_wR_factor_ref 0.0637
_reflns_number_gt 3558
_reflns_number_total 5126
_reflns_threshold_expression >2\s(I)
_cod_data_source_file om050965xsi20060209_091832.cif
_cod_data_source_block (2)
_cod_database_code 4074876

loop_
_symmetry_equiv_pos_as_xyz
'x, y, z'
'-x+1/2, y+1/2, -z+1/2'
'-x, -y, -z'
'x-1/2, -y-1/2, z-1/2'

loop_
_atom_site_label
_atom_site_type_symbol
_atom_site_fract_x
_atom_site_fract_y
_atom_site_fract_z
_atom_site_U_iso_or_equiv
_atom_site_adp_type
_atom_site_occupancy
_atom_site_symmetry_multiplicity
_atom_site_calc_flag
_atom_site_refinement_flags
C1 C -0.1648(2) -0.30889(14) -0.4065(2) 0.0407(6) Uani 1 1 d .
H1 H -0.0847 -0.2918 -0.3858 0.049 Uiso 1 1 calc R
C2 C -0.23635(19) -0.31993(12) -0.33577(18) 0.0301(5) Uani 1 1 d .
H2 H -0.2159 -0.3112 -0.256 0.036 Uiso 1 1 calc R
C3 C -0.3405(2) -0.35082(12) -0.39535(19) 0.0342(6) Uani 1 1 d .
H3 H -0.4043 -0.3684 -0.3644 0.041 Uiso 1 1 calc R
C4 C -0.3318(3) -0.35981(13) -0.5037(2) 0.0478(7) Uani 1 1 d .
H4 H -0.3884 -0.3849 -0.5627 0.057 Uiso 1 1 calc R
C5 C -0.2234(3) -0.33373(15) -0.5111(2) 0.0533(8) Uani 1 1 d .
H5 H -0.1911 -0.3373 -0.5764 0.064 Uiso 1 1 calc R
C6 C -0.38624(18) -0.21041(13) -0.64711(16) 0.0279(5) Uani 1 1 d .
H6 H -0.41 -0.2504 -0.7035 0.033 Uiso 1 1 calc R
C7 C -0.27511(19) -0.17772(13) -0.61449(16) 0.0289(5) Uani 1 1 d .
H7 H -0.2087 -0.1914 -0.6442 0.035 Uiso 1 1 calc R
C8 C -0.27979(19) -0.11732(12) -0.54099(16) 0.0279(5) Uani 1 1 d .
H8 H -0.217 -0.0819 -0.5092 0.033 Uiso 1 1 calc R
C9 C -0.39310(19) -0.11216(12) -0.52905(16) 0.0264(5) Uani 1 1 d .
H9 H -0.4225 -0.0729 -0.4859 0.032 Uiso 1 1 calc R
C10 C -0.45875(19) -0.16962(12) -0.59379(16) 0.0281(5) Uani 1 1 d .
H10 H -0.5418 -0.1767 -0.6052 0.034 Uiso 1 1 calc R
C11 C -0.31409(16) -0.16567(11) -0.11788(15) 0.0179(4) Uani 1 1 d .
C12 C -0.38937(16) -0.21979(11) -0.09218(15) 0.0198(5) Uani 1 1 d .
C13 C -0.37552(18) -0.25795(12) 0.00683(16) 0.0232(5) Uani 1 1 d .
C14 C -0.27950(18) -0.24302(12) 0.08739(15) 0.0234(5) Uani 1 1 d .
C15 C -0.20215(17) -0.18949(12) 0.06829(16) 0.0242(5) Uani 1 1 d .
C16 C -0.22114(17) -0.15142(11) -0.03106(16) 0.0217(5) Uani 1 1 d .
C17 C -0.46301(16) -0.07356(11) -0.24224(15) 0.0169(4) Uani 1 1 d .
C18 C -0.46034(16) -0.01657(11) -0.16298(15) 0.0195(5) Uani 1 1 d .
C19 C -0.55363(18) 0.02572(12) -0.15146(16) 0.0222(5) Uani 1 1 d .
C20 C -0.65849(17) 0.01212(12) -0.22145(17) 0.0229(5) Uani 1 1 d .
C21 C -0.66629(16) -0.04199(12) -0.30313(16) 0.0213(5) Uani 1 1 d .
C22 C -0.57019(17) -0.08334(11) -0.31100(15) 0.0189(4) Uani 1 1 d .
C23 C -0.24314(16) -0.07307(11) -0.27107(15) 0.0180(4) Uani 1 1 d .
C24 C -0.13388(16) -0.10296(11) -0.25985(15) 0.0192(5) Uani 1 1 d .
C25 C -0.04385(17) -0.06461(12) -0.28762(17) 0.0243(5) Uani 1 1 d .
C26 C -0.06009(17) 0.00833(13) -0.33099(16) 0.0260(5) Uani 1 1 d .
C27 C -0.16679(18) 0.04135(12) -0.34482(16) 0.0229(5) Uani 1 1 d .
C28 C -0.25417(16) 0.00102(12) -0.31539(15) 0.0206(5) Uani 1 1 d .
F12 F -0.48608(9) -0.23820(7) -0.16961(9) 0.0286(3) Uani 1 1 d .
F13 F -0.45409(10) -0.30909(7) 0.02395(9) 0.0344(3) Uani 1 1 d .
F14 F -0.26099(10) -0.28041(7) 0.18446(9) 0.0342(3) Uani 1 1 d .
F15 F -0.10811(10) -0.17399(7) 0.14823(9) 0.0367(3) Uani 1 1 d .
F16 F -0.14260(9) -0.09658(7) -0.03907(9) 0.0310(3) Uani 1 1 d .
F18 F -0.35912(9) -0.00041(6) -0.09271(9) 0.0270(3) Uani 1 1 d .
F19 F -0.54432(10) 0.08026(7) -0.07275(9) 0.0322(3) Uani 1 1 d .
F20 F -0.75089(10) 0.05228(7) -0.21039(10) 0.0350(3) Uani 1 1 d .
F21 F -0.76678(9) -0.05373(7) -0.37557(9) 0.0305(3) Uani 1 1 d .
F22 F -0.58701(9) -0.13632(7) -0.39417(9) 0.0272(3) Uani 1 1 d .
F24 F -0.11008(9) -0.17537(6) -0.21819(9) 0.0268(3) Uani 1 1 d .
F25 F 0.05993(9) -0.09853(7) -0.27173(10) 0.0344(3) Uani 1 1 d .
F26 F 0.02499(10) 0.04710(8) -0.36003(10) 0.0410(3) Uani 1 1 d .
F27 F -0.18553(10) 0.11305(7) -0.38671(10) 0.0344(3) Uani 1 1 d .
F28 F -0.35649(9) 0.03797(6) -0.33710(9) 0.0290(3) Uani 1 1 d .
V1 V -0.32125(3) -0.23127(2) -0.46510(3) 0.01990(9) Uani 1 1 d .
O1 O -0.37094(13) -0.18838(8) -0.32656(11) 0.0205(3) Uani 1 1 d .
B1 B -0.34661(19) -0.12422(13) -0.24117(18) 0.0184(5) Uani 1 1 d .
HO1 H -0.4218(19) -0.2122(13) -0.3223(18) 0.037(8) Uiso 1 1 d .

loop_
_atom_site_aniso_label
_atom_site_aniso_U_11
_atom_site_aniso_U_22
_atom_site_aniso_U_33
_atom_site_aniso_U_23
_atom_site_aniso_U_13
_atom_site_aniso_U_12
C1 0.0303(14) 0.0338(15) 0.0599(17) 0.0143(13) 0.0143(13) 0.0181(11)
C2 0.0358(14) 0.0221(13) 0.0285(12) 0.0067(10) -0.0006(11) 0.0110(10)
C3 0.0352(14) 0.0208(13) 0.0453(15) 0.0088(11) 0.0061(12) 0.0007(10)
C4 0.073(2) 0.0193(14) 0.0408(16) -0.0083(12) -0.0095(15) 0.0098(13)
C5 0.090(2) 0.0344(16) 0.0458(17) 0.0077(13) 0.0369(17) 0.0350(16)
C6 0.0356(14) 0.0315(13) 0.0145(10) 0.0001(9) 0.0017(10) -0.0017(10)
C7 0.0359(14) 0.0339(14) 0.0192(11) 0.0036(10) 0.0109(10) -0.0011(11)
C8 0.0374(14) 0.0254(13) 0.0203(11) 0.0027(10) 0.0055(10) -0.0047(10)
C9 0.0376(14) 0.0218(12) 0.0184(11) 0.0064(9) 0.0040(10) 0.0082(10)
C10 0.0259(12) 0.0314(13) 0.0243(12) 0.0049(10) -0.0001(10) 0.0042(10)
C11 0.0184(11) 0.0174(11) 0.0193(10) -0.0010(9) 0.0070(9) 0.0036(8)
C12 0.0184(11) 0.0226(12) 0.0172(10) -0.0034(9) 0.0014(9) 0.0024(9)
C13 0.0292(13) 0.0174(12) 0.0267(12) -0.0002(9) 0.0139(10) 0.0017(9)
C14 0.0329(13) 0.0248(12) 0.0143(10) 0.0040(9) 0.0092(10) 0.0106(10)
C15 0.0224(12) 0.0293(13) 0.0186(11) -0.0028(10) 0.0001(9) 0.0067(9)
C16 0.0200(11) 0.0226(12) 0.0234(11) 0.0009(9) 0.0066(9) 0.0007(9)
C17 0.0182(11) 0.0167(11) 0.0164(10) 0.0028(9) 0.0053(9) -0.0007(8)
C18 0.0165(11) 0.0228(12) 0.0182(10) 0.0028(9) 0.0021(9) -0.0015(9)
C19 0.0286(13) 0.0197(12) 0.0198(11) -0.0024(9) 0.0087(10) -0.0005(9)
C20 0.0192(12) 0.0218(12) 0.0309(12) 0.0041(10) 0.0125(10) 0.0063(9)
C21 0.0154(11) 0.0252(12) 0.0229(11) 0.0044(10) 0.0037(9) -0.0020(9)
C22 0.0231(12) 0.0177(11) 0.0174(10) 0.0004(9) 0.0081(9) -0.0011(9)
C23 0.0192(11) 0.0201(11) 0.0148(10) -0.0021(9) 0.0039(9) 0.0008(8)
C24 0.0217(12) 0.0188(11) 0.0164(10) 0.0013(9) 0.0026(9) 0.0003(9)
C25 0.0169(12) 0.0309(13) 0.0250(11) -0.0008(10) 0.0049(9) 0.0029(9)
C26 0.0218(12) 0.0306(13) 0.0271(12) 0.0006(10) 0.0091(10) -0.0093(10)
C27 0.0309(13) 0.0163(11) 0.0219(11) 0.0004(9) 0.0070(10) -0.0030(9)
C28 0.0176(11) 0.0230(12) 0.0206(11) 0.0003(9) 0.0033(9) 0.0043(9)
F12 0.0276(7) 0.0319(7) 0.0253(6) 0.0003(6) 0.0036(5) -0.0092(5)
F13 0.0420(8) 0.0317(8) 0.0339(7) 0.0053(6) 0.0176(6) -0.0076(6)
F14 0.0491(8) 0.0365(8) 0.0189(6) 0.0083(6) 0.0118(6) 0.0108(6)
F15 0.0301(7) 0.0517(9) 0.0234(7) 0.0019(6) -0.0038(6) 0.0034(6)
F16 0.0264(7) 0.0370(8) 0.0269(7) 0.0010(6) 0.0005(6) -0.0096(6)
F18 0.0223(7) 0.0278(7) 0.0284(7) -0.0068(5) 0.0009(5) -0.0012(5)
F19 0.0358(8) 0.0285(7) 0.0342(7) -0.0105(6) 0.0123(6) 0.0025(6)
F20 0.0255(7) 0.0384(8) 0.0437(8) -0.0022(6) 0.0129(6) 0.0119(6)
F21 0.0153(6) 0.0392(8) 0.0350(7) 0.0002(6) 0.0017(6) 0.0015(5)
F22 0.0216(6) 0.0322(7) 0.0265(6) -0.0091(6) 0.0032(5) -0.0003(5)
F24 0.0235(7) 0.0225(7) 0.0346(7) 0.0061(6) 0.0074(5) 0.0061(5)
F25 0.0175(7) 0.0450(8) 0.0421(8) 0.0074(6) 0.0099(6) 0.0050(6)
F26 0.0285(7) 0.0445(9) 0.0532(9) 0.0117(7) 0.0158(7) -0.0089(6)
F27 0.0417(8) 0.0210(7) 0.0431(8) 0.0094(6) 0.0152(6) -0.0014(6)
F28 0.0250(7) 0.0232(7) 0.0402(7) 0.0088(6) 0.0104(6) 0.0071(5)
V1 0.0225(2) 0.01896(19) 0.01816(18) 0.00014(16) 0.00437(15) 0.00347(15)
O1 0.0206(9) 0.0210(9) 0.0209(8) -0.0025(6) 0.0067(7) -0.0022(7)
B1 0.0195(13) 0.0176(13) 0.0183(12) -0.0020(10) 0.0048(10) 0.0014(10)

loop_
_atom_type_symbol
_atom_type_description
_atom_type_scat_dispersion_real
_atom_type_scat_dispersion_imag
_atom_type_scat_source
C C 0.0033 0.0016 'International Tables Vol C Tables 4.2.6.8 and 6.1.1.4'
H H 0 0 'International Tables Vol C Tables 4.2.6.8 and 6.1.1.4'
B B 0.0013 0.0007 'International Tables Vol C Tables 4.2.6.8 and 6.1.1.4'
F F 0.0171 0.0103 'International Tables Vol C Tables 4.2.6.8 and 6.1.1.4'
V V 0.3005 0.5294 'International Tables Vol C Tables 4.2.6.8 and 6.1.1.4'
O O 0.0106 0.006 'International Tables Vol C Tables 4.2.6.8 and 6.1.1.4'

loop_
_geom_angle_atom_site_label_1
_geom_angle_atom_site_label_2
_geom_angle_atom_site_label_3
_geom_angle
C2 C1 C5 107.6(2)
C2 C1 V1 72.63(12)
C5 C1 V1 71.42(13)
C2 C1 H1 126.1
C5 C1 H1 126.1
V1 C1 H1 126.1
C1 C2 C3 108.8(2)
C1 C2 V1 72.34(13)
C3 C2 V1 71.52(12)
C1 C2 H2 125.5
C3 C2 H2 125.5
V1 C2 H2 125.5
C4 C3 C2 107.6(2)
C4 C3 V1 72.03(14)
C2 C3 V1 72.66(12)
C4 C3 H3 126
C2 C3 H3 126
V1 C3 H3 126
C3 C4 C5 107.8(2)
C3 C4 V1 72.39(13)
C5 C4 V1 72.01(14)
C3 C4 H4 125.9
C5 C4 H4 125.9
V1 C4 H4 125.9
C4 C5 C1 108.2(2)
C4 C5 V1 72.14(14)
C1 C5 V1 72.75(13)
C4 C5 H5 125.8
C1 C5 H5 125.8
V1 C5 H5 125.8
C10 C6 C7 107.9(2)
C10 C6 V1 73.20(12)
C7 C6 V1 71.91(11)
C10 C6 H6 125.9
C7 C6 H6 125.9
V1 C6 H6 125.9
C8 C7 C6 108.02(19)
C8 C7 V1 73.20(12)
C6 C7 V1 71.51(12)
C8 C7 H7 125.8
C6 C7 H7 125.8
V1 C7 H7 125.8
C7 C8 C9 107.60(19)
C7 C8 V1 71.00(12)
C9 C8 V1 72.77(12)
C7 C8 H8 126.1
C9 C8 H8 126.1
V1 C8 H8 126.1
C10 C9 C8 108.84(19)
C10 C9 V1 71.50(12)
C8 C9 V1 71.67(12)
C10 C9 H9 125.5
C8 C9 H9 125.5
V1 C9 H9 125.5
C6 C10 C9 107.6(2)
C6 C10 V1 70.90(12)
C9 C10 V1 72.91(11)
C6 C10 H10 126.1
C9 C10 H10 126.1
V1 C10 H10 126.1
C16 C11 C12 112.78(17)
C16 C11 B1 128.58(18)
C12 C11 B1 118.57(17)
F12 C12 C13 115.60(17)
F12 C12 C11 118.98(17)
C13 C12 C11 125.42(18)
F13 C13 C14 120.60(18)
F13 C13 C12 120.87(18)
C14 C13 C12 118.53(19)
F14 C14 C13 120.57(19)
F14 C14 C15 120.20(18)
C13 C14 C15 119.23(18)
F15 C15 C14 119.28(18)
F15 C15 C16 120.61(19)
C14 C15 C16 120.11(19)
F16 C16 C15 115.26(17)
F16 C16 C11 120.88(17)
C15 C16 C11 123.85(19)
C22 C17 C18 113.24(17)
C22 C17 B1 127.32(17)
C18 C17 B1 119.33(16)
F18 C18 C19 116.99(17)
F18 C18 C17 118.55(17)
C19 C18 C17 124.45(18)
F19 C19 C18 121.07(18)
F19 C19 C20 119.54(18)
C18 C19 C20 119.38(18)
F20 C20 C21 120.83(18)
F20 C20 C19 120.14(18)
C21 C20 C19 119.02(18)
F21 C21 C20 120.03(18)
F21 C21 C22 120.56(18)
C20 C21 C22 119.41(18)
F22 C22 C21 114.96(17)
F22 C22 C17 120.58(17)
C21 C22 C17 124.46(18)
C24 C23 C28 112.71(17)
C24 C23 B1 121.61(18)
C28 C23 B1 125.57(17)
F24 C24 C25 115.56(17)
F24 C24 C23 119.53(17)
C25 C24 C23 124.91(19)
F25 C25 C26 120.15(18)
F25 C25 C24 120.21(19)
C26 C25 C24 119.64(19)
F26 C26 C25 121.37(19)
F26 C26 C27 120.17(19)
C25 C26 C27 118.46(18)
F27 C27 C26 119.99(18)
F27 C27 C28 120.10(18)
C26 C27 C28 119.91(19)
F28 C28 C27 114.65(18)
F28 C28 C23 120.93(17)
C27 C28 C23 124.37(18)
O1 V1 C6 132.73(7)
O1 V1 C7 135.00(7)
C6 V1 C7 36.58(7)
O1 V1 C5 138.39(8)
C6 V1 C5 87.12(9)
C7 V1 C5 82.72(9)
O1 V1 C4 120.66(8)
C6 V1 C4 87.35(9)
C7 V1 C4 103.78(9)
C5 V1 C4 35.85(9)
O1 V1 C3 86.11(7)
C6 V1 C3 119.31(8)
C7 V1 C3 138.88(8)
C5 V1 C3 59.41(9)
C4 V1 C3 35.58(8)
O1 V1 C10 96.90(7)
C6 V1 C10 35.90(7)
C7 V1 C10 60.14(8)
C5 V1 C10 121.18(9)
C4 V1 C10 108.15(9)
C3 V1 C10 124.98(8)
O1 V1 C1 108.14(8)
C6 V1 C1 119.06(9)
C7 V1 C1 99.64(9)
C5 V1 C1 35.83(9)
C4 V1 C1 59.67(9)
C3 V1 C1 59.42(8)
C10 V1 C1 154.95(9)
O1 V1 C8 99.64(7)
C6 V1 C8 60.18(8)
C7 V1 C8 35.80(7)
C5 V1 C8 113.17(9)
C4 V1 C8 139.55(9)
C3 V1 C8 172.25(8)
C10 V1 C8 59.81(8)
C1 V1 C8 113.47(9)
O1 V1 C2 79.55(7)
C6 V1 C2 144.39(8)
C7 V1 C2 134.66(8)
C5 V1 C2 58.91(8)
C4 V1 C2 59.23(8)
C3 V1 C2 35.81(7)
C10 V1 C2 160.22(8)
C1 V1 C2 35.03(8)
C8 V1 C2 139.88(8)
O1 V1 C9 79.35(7)
C6 V1 C9 59.46(8)
C7 V1 C9 59.36(8)
C5 V1 C9 141.63(9)
C4 V1 C9 143.42(8)
C3 V1 C9 151.94(8)
C10 V1 C9 35.58(7)
C1 V1 C9 148.24(9)
C8 V1 C9 35.55(7)
C2 V1 C9 156.05(8)
B1 O1 V1 142.57(13)
B1 O1 HO1 112.4(18)
V1 O1 HO1 104.7(18)
O1 B1 C23 105.57(15)
O1 B1 C17 110.89(16)
C23 B1 C17 113.36(16)
O1 B1 C11 107.55(16)
C23 B1 C11 114.57(16)
C17 B1 C11 104.85(15)

loop_
_geom_bond_atom_site_label_1
_geom_bond_atom_site_label_2
_geom_bond_distance
C1 C2 1.376(3)
C1 C5 1.400(3)
C1 V1 2.284(2)
C1 H1 0.98
C2 C3 1.403(3)
C2 V1 2.288(2)
C2 H2 0.98
C3 C4 1.388(3)
C3 V1 2.273(2)
C3 H3 0.98
C4 C5 1.396(4)
C4 V1 2.269(2)
C4 H4 0.98
C5 V1 2.267(2)
C5 H5 0.98
C6 C10 1.399(3)
C6 C7 1.417(3)
C6 V1 2.254(2)
C6 H6 0.98
C7 C8 1.398(3)
C7 V1 2.260(2)
C7 H7 0.98
C8 C9 1.401(3)
C8 V1 2.288(2)
C8 H8 0.98
C9 C10 1.401(3)
C9 V1 2.302(2)
C9 H9 0.98
C10 V1 2.284(2)
C10 H10 0.98
C11 C16 1.386(3)
C11 C12 1.386(3)
C11 B1 1.660(3)
C12 F12 1.365(2)
C12 C13 1.376(3)
C13 F13 1.343(2)
C13 C14 1.367(3)
C14 F14 1.346(2)
C14 C15 1.368(3)
C15 F15 1.349(2)
C15 C16 1.375(3)
C16 F16 1.354(2)
C17 C22 1.381(3)
C17 C18 1.390(3)
C17 B1 1.643(3)
C18 F18 1.352(2)
C18 C19 1.370(3)
C19 F19 1.346(2)
C19 C20 1.376(3)
C20 F20 1.340(2)
C20 C21 1.369(3)
C21 F21 1.345(2)
C21 C22 1.377(3)
C22 F22 1.363(2)
C23 C24 1.384(3)
C23 C28 1.389(3)
C23 B1 1.633(3)
C24 F24 1.360(2)
C24 C25 1.375(3)
C25 F25 1.347(2)
C25 C26 1.368(3)
C26 F26 1.337(2)
C26 C27 1.374(3)
C27 F27 1.343(2)
C27 C28 1.375(3)
C28 F28 1.353(2)
V1 O1 2.0875(14)
O1 B1 1.518(3)
O1 HO1 0.75(2)
